data_1512938
loop_
_publ_author_name
'Timothy J. Boyle'
'Leigh Anna M. Ottley'

_publ_section_title
;
 Structural characterization of the coordination behavior of
 4,4'-di-methoxy,2,2'-di-ol-benzophenone modified metal
 alkoxides
;
_journal_issue 1
_journal_name_full 'Inorganica Chimica Acta'
_journal_page_first 69
_journal_page_last 80
_journal_paper_doi 10.1016/j.ica.2010.08.047
_journal_volume 364
_journal_year 2010
_chemical_formula_sum 'C39 H66 Hf2 O11'
_chemical_formula_weight 1067.90
_chemical_name_systematic
; 
 ? 
;
_space_group_IT_number 2
_symmetry_cell_setting triclinic
_symmetry_space_group_name_Hall '-P 1'
_symmetry_space_group_name_H-M 'P -1'
_atom_sites_solution_hydrogens geom
_atom_sites_solution_primary direct
_atom_sites_solution_secondary difmap
_audit_creation_method SHELXL-97
_cell_angle_alpha 103.890(2)
_cell_angle_beta 104.987(2)
_cell_angle_gamma 90.537(2)
_cell_formula_units_Z 2
_cell_length_a 10.1315(11)
_cell_length_b 13.2443(15)
_cell_length_c 19.213(2)
_cell_measurement_temperature 173(2)
_cell_volume 2410.5(5)
_computing_cell_refinement 'Bruker SMART'
_computing_data_collection 'Bruker SMART'
_computing_data_reduction 'Bruker SAINT'
_computing_molecular_graphics 'Bruker SHELXTL'
_computing_publication_material 'Bruker SHELXTL'
_computing_structure_refinement 'SHELXL-97 (Sheldrick, 1997)'
_computing_structure_solution 'SHELXS-97 (Sheldrick, 1990)'
_diffrn_ambient_temperature 173(2)
_diffrn_measured_fraction_theta_full 0.992
_diffrn_measured_fraction_theta_max 0.992
_diffrn_measurement_device_type 'CCD area detector'
_diffrn_measurement_method 'phi and omega scans'
_diffrn_radiation_monochromator graphite
_diffrn_radiation_source 'fine-focus sealed tube'
_diffrn_radiation_type MoK\a
_diffrn_radiation_wavelength 0.71073
_diffrn_reflns_av_R_equivalents 0.0209
_diffrn_reflns_av_sigmaI/netI 0.0319
_diffrn_reflns_limit_h_max 11
_diffrn_reflns_limit_h_min -11
_diffrn_reflns_limit_k_max 14
_diffrn_reflns_limit_k_min -14
_diffrn_reflns_limit_l_max 21
_diffrn_reflns_limit_l_min -21
_diffrn_reflns_number 14807
_diffrn_reflns_theta_full 23.30
_diffrn_reflns_theta_max 23.30
_diffrn_reflns_theta_min 1.13
_exptl_absorpt_coefficient_mu 4.351
_exptl_absorpt_correction_T_max 0.412
_exptl_absorpt_correction_T_min 0.408
_exptl_absorpt_correction_type empirical
_exptl_absorpt_process_details SADABS
_exptl_crystal_colour yellow
_exptl_crystal_density_diffrn 1.471
_exptl_crystal_density_meas ?
_exptl_crystal_density_method 'not measured'
_exptl_crystal_description irregular
_exptl_crystal_F_000 1064
_exptl_crystal_size_max 0.215
_exptl_crystal_size_mid 0.21
_exptl_crystal_size_min 0.204
_refine_diff_density_max 0.651
_refine_diff_density_min -0.411
_refine_diff_density_rms 0.084
_refine_ls_extinction_method none
_refine_ls_goodness_of_fit_ref 1.104
_refine_ls_hydrogen_treatment constr
_refine_ls_matrix_type full
_refine_ls_number_parameters 489
_refine_ls_number_reflns 6920
_refine_ls_number_restraints 0
_refine_ls_restrained_S_all 1.104
_refine_ls_R_factor_all 0.0298
_refine_ls_R_factor_gt 0.0258
_refine_ls_shift/su_max 0.001
_refine_ls_shift/su_mean 0.000
_refine_ls_structure_factor_coef Fsqd
_refine_ls_weighting_details 'calc w=1/[\s^2^(Fo^2^)+(0.0271P)^2^+1.5105P] where P=(Fo^2^+2Fc^2^)/3'
_refine_ls_weighting_scheme calc
_refine_ls_wR_factor_gt 0.0616
_refine_ls_wR_factor_ref 0.0634
_reflns_number_gt 6239
_reflns_number_total 6920
_reflns_threshold_expression >2sigma(I)
_cod_data_source_file 2010-69.cif
_cod_data_source_block 9ma262s
_cod_depositor_comments
;
The following automatic conversions were performed:

'_symmetry_cell_setting' value 'Triclinic' changed to 'triclinic'
according to the built-in table from CIF Core dictionary named
'cif_core.dic' version 2.4.1 from 2010-06-29.

Automatic conversion script
Id: cif_fix_values 1891 2012-01-12 08:04:46Z andrius 

The following automatic conversions were performed:

'_exptl_crystal_density_meas' value 'not measured' was changed to '?'
- the value is perceived as not measured.

Automatic conversion script
Id: cif_fix_values 3008 2015-01-20 13:52:24Z robertas 
;
_cod_original_cell_volume 2410.6(5)
_cod_original_sg_symbol_H-M P-1
_cod_database_code 1512938

loop_
_symmetry_equiv_pos_as_xyz
'x, y, z'
'-x, -y, -z'

loop_
_atom_site_label
_atom_site_type_symbol
_atom_site_fract_x
_atom_site_fract_y
_atom_site_fract_z
_atom_site_U_iso_or_equiv
_atom_site_adp_type
_atom_site_occupancy
_atom_site_symmetry_multiplicity
_atom_site_calc_flag
_atom_site_refinement_flags
Hf2 Hf 0.69283(2) 0.700547(15) 0.255318(11) 0.02823(7) Uani 1 1 d .
Hf1 Hf 0.83269(2) 0.823397(15) 0.160396(11) 0.02853(7) Uani 1 1 d .
O1 O 1.0342(3) 0.8688(2) 0.21160(17) 0.0318(8) Uani 1 1 d .
O2 O 0.8466(3) 0.8454(2) 0.28985(16) 0.0272(7) Uani 1 1 d .
O3 O 0.8217(3) 0.6872(3) 0.35306(18) 0.0353(8) Uani 1 1 d .
O4 O 0.7821(3) 0.9634(2) 0.16174(18) 0.0373(8) Uani 1 1 d .
O5 O 0.8473(3) 0.7739(3) 0.06061(18) 0.0371(8) Uani 1 1 d .
O6 O 0.6335(3) 0.7685(2) 0.16310(17) 0.0325(8) Uani 1 1 d .
O7 O 0.8527(3) 0.6764(2) 0.19494(17) 0.0300(8) Uani 1 1 d .
O8 O 0.6114(3) 0.5606(2) 0.22521(19) 0.0368(8) Uani 1 1 d .
O9 O 0.5686(3) 0.7761(3) 0.30530(18) 0.0351(8) Uani 1 1 d .
O10 O 1.1181(4) 0.7099(3) 0.59129(19) 0.0489(10) Uani 1 1 d .
O11 O 1.3158(4) 1.1880(3) 0.3216(2) 0.0553(11) Uani 1 1 d .
C1 C 1.0829(5) 0.9502(4) 0.2694(3) 0.0278(11) Uani 1 1 d .
C2 C 1.0448(5) 0.9620(4) 0.3361(3) 0.0279(11) Uani 1 1 d .
C3 C 1.0946(5) 1.0510(4) 0.3941(3) 0.0331(12) Uani 1 1 d .
H3 H 1.0675 1.0601 0.4389 0.040 Uiso 1 1 calc R
C4 C 1.1823(5) 1.1257(4) 0.3873(3) 0.0388(13) Uani 1 1 d .
H4 H 1.2134 1.1867 0.4266 0.047 Uiso 1 1 calc R
C5 C 1.2254(5) 1.1116(4) 0.3224(3) 0.0388(13) Uani 1 1 d .
C6 C 1.1766(5) 1.0244(4) 0.2640(3) 0.0372(12) Uani 1 1 d .
H6 H 1.2068 1.0150 0.2202 0.045 Uiso 1 1 calc R
C7 C 1.3584(8) 1.1786(5) 0.2560(4) 0.080(2) Uani 1 1 d .
H7A H 1.4011 1.1127 0.2450 0.121 Uiso 1 1 calc R
H7B H 1.4248 1.2369 0.2631 0.121 Uiso 1 1 calc R
H7C H 1.2788 1.1796 0.2145 0.121 Uiso 1 1 calc R
C8 C 0.9571(5) 0.8769(3) 0.3428(2) 0.0261(11) Uani 1 1 d .
C9 C 0.9975(5) 0.8283(4) 0.4039(3) 0.0282(11) Uani 1 1 d .
C10 C 1.1192(5) 0.8644(4) 0.4624(3) 0.0326(12) Uani 1 1 d .
H10 H 1.1760 0.9197 0.4594 0.039 Uiso 1 1 calc R
C11 C 1.1578(5) 0.8237(4) 0.5223(3) 0.0362(12) Uani 1 1 d .
H11 H 1.2397 0.8505 0.5602 0.043 Uiso 1 1 calc R
C12 C 1.0759(5) 0.7417(4) 0.5278(3) 0.0373(13) Uani 1 1 d .
C13 C 0.9627(5) 0.6991(4) 0.4707(3) 0.0346(12) Uani 1 1 d .
H13 H 0.9092 0.6422 0.4742 0.042 Uiso 1 1 calc R
C14 C 0.9242(5) 0.7378(4) 0.4072(3) 0.0296(11) Uani 1 1 d .
C15 C 1.0312(7) 0.6343(5) 0.6037(3) 0.0624(18) Uani 1 1 d .
H15A H 0.9384 0.6578 0.5976 0.094 Uiso 1 1 calc R
H15B H 1.0670 0.6257 0.6542 0.094 Uiso 1 1 calc R
H15C H 1.0285 0.5674 0.5676 0.094 Uiso 1 1 calc R
C16 C 0.7584(6) 1.0708(4) 0.1740(3) 0.0411(13) Uani 1 1 d .
C17 C 0.7332(7) 1.1062(5) 0.2496(3) 0.070(2) Uani 1 1 d .
H17A H 0.7143 1.1799 0.2589 0.105 Uiso 1 1 calc R
H17B H 0.8145 1.0972 0.2877 0.105 Uiso 1 1 calc R
H17C H 0.6544 1.0645 0.2515 0.105 Uiso 1 1 calc R
C18 C 0.8857(7) 1.1321(5) 0.1722(5) 0.092(3) Uani 1 1 d .
H18A H 0.9053 1.1062 0.1239 0.138 Uiso 1 1 calc R
H18B H 0.9641 1.1231 0.2120 0.138 Uiso 1 1 calc R
H18C H 0.8694 1.2062 0.1796 0.138 Uiso 1 1 calc R
C19 C 0.6354(7) 1.0860(5) 0.1136(4) 0.074(2) Uani 1 1 d .
H19A H 0.6504 1.0562 0.0646 0.111 Uiso 1 1 calc R
H19B H 0.6235 1.1606 0.1197 0.111 Uiso 1 1 calc R
H19C H 0.5530 1.0508 0.1175 0.111 Uiso 1 1 calc R
C20 C 0.8917(6) 0.7893(5) -0.0013(3) 0.0482(15) Uani 1 1 d .
C21 C 1.0389(7) 0.8340(7) 0.0268(4) 0.103(3) Uani 1 1 d .
H21A H 1.0433 0.9056 0.0571 0.155 Uiso 1 1 calc R
H21B H 1.0757 0.8342 -0.0156 0.155 Uiso 1 1 calc R
H21C H 1.0932 0.7913 0.0571 0.155 Uiso 1 1 calc R
C22 C 0.8008(8) 0.8646(6) -0.0362(4) 0.080(2) Uani 1 1 d .
H22A H 0.7046 0.8381 -0.0492 0.120 Uiso 1 1 calc R
H22B H 0.8249 0.8710 -0.0813 0.120 Uiso 1 1 calc R
H22C H 0.8143 0.9331 -0.0007 0.120 Uiso 1 1 calc R
C23 C 0.8772(8) 0.6866(6) -0.0569(4) 0.086(2) Uani 1 1 d .
H23A H 0.9432 0.6407 -0.0363 0.128 Uiso 1 1 calc R
H23B H 0.8949 0.6973 -0.1025 0.128 Uiso 1 1 calc R
H23C H 0.7840 0.6546 -0.0683 0.128 Uiso 1 1 calc R
C24 C 0.4327(6) 0.8674(5) 0.1535(4) 0.071(2) Uani 1 1 d .
H24A H 0.3409 0.8724 0.1223 0.106 Uiso 1 1 calc R
H24B H 0.4904 0.9307 0.1604 0.106 Uiso 1 1 calc R
H24C H 0.4261 0.8599 0.2020 0.106 Uiso 1 1 calc R
C25 C 0.4970(5) 0.7708(4) 0.1149(3) 0.0437(14) Uani 1 1 d .
C26 C 0.5067(6) 0.7857(5) 0.0420(3) 0.0624(18) Uani 1 1 d .
H26A H 0.5635 0.8500 0.0502 0.094 Uiso 1 1 calc R
H26B H 0.4148 0.7906 0.0110 0.094 Uiso 1 1 calc R
H26C H 0.5483 0.7262 0.0169 0.094 Uiso 1 1 calc R
C27 C 0.4116(6) 0.6756(5) 0.1081(4) 0.078(2) Uani 1 1 d .
H27A H 0.4065 0.6716 0.1576 0.116 Uiso 1 1 calc R
H27B H 0.4527 0.6139 0.0854 0.116 Uiso 1 1 calc R
H27C H 0.3192 0.6785 0.0768 0.116 Uiso 1 1 calc R
C28 C 0.9216(5) 0.5850(4) 0.1712(3) 0.0389(13) Uani 1 1 d .
C29 C 0.9558(7) 0.5285(5) 0.2315(4) 0.0660(19) Uani 1 1 d .
H29A H 1.0243 0.5713 0.2746 0.099 Uiso 1 1 calc R
H29B H 0.9927 0.4622 0.2133 0.099 Uiso 1 1 calc R
H29C H 0.8728 0.5149 0.2460 0.099 Uiso 1 1 calc R
C30 C 0.8240(6) 0.5162(5) 0.1001(4) 0.0635(18) Uani 1 1 d .
H30A H 0.7385 0.4979 0.1107 0.095 Uiso 1 1 calc R
H30B H 0.8671 0.4524 0.0831 0.095 Uiso 1 1 calc R
H30C H 0.8040 0.5544 0.0612 0.095 Uiso 1 1 calc R
C31 C 1.0513(5) 0.6183(4) 0.1548(3) 0.0520(16) Uani 1 1 d .
H31A H 1.0279 0.6548 0.1150 0.078 Uiso 1 1 calc R
H31B H 1.0993 0.5566 0.1390 0.078 Uiso 1 1 calc R
H31C H 1.1109 0.6650 0.1998 0.078 Uiso 1 1 calc R
C32 C 0.5448(5) 0.4717(4) 0.2352(3) 0.0431(14) Uani 1 1 d .
C33 C 0.4009(6) 0.4944(5) 0.2390(4) 0.071(2) Uani 1 1 d .
H33A H 0.3512 0.5137 0.1936 0.106 Uiso 1 1 calc R
H33B H 0.4041 0.5521 0.2824 0.106 Uiso 1 1 calc R
H33C H 0.3538 0.4322 0.2433 0.106 Uiso 1 1 calc R
C34 C 0.6261(8) 0.4501(7) 0.3084(5) 0.108(3) Uani 1 1 d .
H34A H 0.5830 0.3886 0.3161 0.162 Uiso 1 1 calc R
H34B H 0.6271 0.5106 0.3497 0.162 Uiso 1 1 calc R
H34C H 0.7203 0.4373 0.3063 0.162 Uiso 1 1 calc R
C35 C 0.5457(9) 0.3813(5) 0.1712(5) 0.095(3) Uani 1 1 d .
H35A H 0.4965 0.3973 0.1245 0.143 Uiso 1 1 calc R
H35B H 0.5005 0.3191 0.1768 0.143 Uiso 1 1 calc R
H35C H 0.6405 0.3685 0.1706 0.143 Uiso 1 1 calc R
C36 C 0.5137(6) 0.8336(5) 0.3619(3) 0.0493(15) Uani 1 1 d .
C37 C 0.5423(9) 0.9474(6) 0.3692(5) 0.113(3) Uani 1 1 d .
H37A H 0.6400 0.9673 0.3928 0.170 Uiso 1 1 calc R
H37B H 0.4881 0.9882 0.3998 0.170 Uiso 1 1 calc R
H37C H 0.5175 0.9610 0.3197 0.170 Uiso 1 1 calc R
C38 C 0.5770(9) 0.8006(8) 0.4324(4) 0.117(4) Uani 1 1 d .
H38A H 0.5674 0.7243 0.4222 0.176 Uiso 1 1 calc R
H38B H 0.5304 0.8312 0.4704 0.176 Uiso 1 1 calc R
H38C H 0.6744 0.8247 0.4504 0.176 Uiso 1 1 calc R
C39 C 0.3607(6) 0.8063(6) 0.3401(4) 0.078(2) Uani 1 1 d .
H39A H 0.3188 0.8227 0.2925 0.117 Uiso 1 1 calc R
H39B H 0.3212 0.8468 0.3786 0.117 Uiso 1 1 calc R
H39C H 0.3430 0.7317 0.3352 0.117 Uiso 1 1 calc R

loop_
_atom_site_aniso_label
_atom_site_aniso_U_11
_atom_site_aniso_U_22
_atom_site_aniso_U_33
_atom_site_aniso_U_23
_atom_site_aniso_U_13
_atom_site_aniso_U_12
Hf2 0.02657(12) 0.02846(13) 0.02713(13) 0.00597(9) 0.00386(9) -0.00033(9)
Hf1 0.03258(13) 0.02812(13) 0.02305(12) 0.00399(9) 0.00654(9) 0.00232(9)
O1 0.0324(19) 0.0329(19) 0.0272(18) 0.0014(16) 0.0087(15) -0.0046(15)
O2 0.0291(18) 0.0285(18) 0.0218(17) 0.0051(14) 0.0043(15) 0.0005(14)
O3 0.034(2) 0.036(2) 0.033(2) 0.0124(16) 0.0007(16) -0.0043(16)
O4 0.049(2) 0.031(2) 0.033(2) 0.0105(16) 0.0115(17) 0.0086(16)
O5 0.040(2) 0.041(2) 0.0282(19) 0.0032(16) 0.0104(16) 0.0001(16)
O6 0.0283(18) 0.039(2) 0.0267(18) 0.0070(16) 0.0027(15) 0.0022(15)
O7 0.0286(18) 0.0249(18) 0.0347(19) 0.0039(15) 0.0087(15) 0.0057(14)
O8 0.0335(19) 0.0324(19) 0.040(2) 0.0078(16) 0.0037(16) -0.0019(15)
O9 0.0309(19) 0.041(2) 0.0328(19) 0.0063(16) 0.0094(16) -0.0001(16)
O10 0.061(3) 0.049(2) 0.031(2) 0.0147(18) -0.0024(18) 0.003(2)
O11 0.073(3) 0.040(2) 0.048(2) 0.0045(19) 0.016(2) -0.026(2)
C1 0.027(3) 0.028(3) 0.027(3) 0.007(2) 0.006(2) 0.004(2)
C2 0.029(3) 0.028(3) 0.026(3) 0.004(2) 0.007(2) 0.006(2)
C3 0.039(3) 0.035(3) 0.026(3) 0.006(2) 0.010(2) 0.002(2)
C4 0.045(3) 0.030(3) 0.033(3) 0.001(2) 0.003(3) 0.002(2)
C5 0.042(3) 0.028(3) 0.044(3) 0.006(3) 0.010(3) -0.003(2)
C6 0.042(3) 0.036(3) 0.033(3) 0.005(2) 0.013(2) -0.001(2)
C7 0.113(6) 0.061(4) 0.073(5) 0.005(4) 0.047(5) -0.038(4)
C8 0.024(3) 0.029(3) 0.023(3) 0.001(2) 0.008(2) 0.005(2)
C9 0.028(3) 0.032(3) 0.024(3) 0.006(2) 0.009(2) 0.005(2)
C10 0.033(3) 0.035(3) 0.031(3) 0.006(2) 0.012(2) 0.001(2)
C11 0.030(3) 0.042(3) 0.028(3) 0.004(2) -0.001(2) 0.000(2)
C12 0.042(3) 0.039(3) 0.027(3) 0.005(2) 0.004(2) 0.015(3)
C13 0.039(3) 0.034(3) 0.032(3) 0.009(2) 0.009(2) 0.004(2)
C14 0.026(3) 0.033(3) 0.030(3) 0.007(2) 0.009(2) 0.008(2)
C15 0.081(5) 0.062(4) 0.044(4) 0.030(3) 0.003(3) -0.001(4)
C16 0.052(3) 0.029(3) 0.044(3) 0.014(3) 0.012(3) 0.013(3)
C17 0.094(5) 0.053(4) 0.051(4) -0.002(3) 0.013(4) 0.030(4)
C18 0.079(5) 0.051(4) 0.170(9) 0.064(5) 0.043(5) 0.009(4)
C19 0.103(6) 0.046(4) 0.062(4) 0.017(3) -0.001(4) 0.027(4)
C20 0.050(4) 0.070(4) 0.025(3) 0.007(3) 0.015(3) 0.003(3)
C21 0.066(5) 0.187(9) 0.070(5) 0.063(6) 0.013(4) -0.032(5)
C22 0.115(6) 0.101(6) 0.042(4) 0.033(4) 0.036(4) 0.026(5)
C23 0.120(7) 0.089(6) 0.048(4) -0.002(4) 0.041(4) 0.023(5)
C24 0.050(4) 0.085(5) 0.078(5) 0.025(4) 0.011(4) 0.030(4)
C25 0.032(3) 0.055(4) 0.043(3) 0.023(3) 0.000(3) 0.004(3)
C26 0.057(4) 0.080(5) 0.043(4) 0.022(3) -0.006(3) 0.002(3)
C27 0.050(4) 0.081(5) 0.089(5) 0.044(4) -0.025(4) -0.016(4)
C28 0.040(3) 0.026(3) 0.051(3) 0.006(3) 0.016(3) 0.010(2)
C29 0.073(5) 0.053(4) 0.090(5) 0.035(4) 0.037(4) 0.030(3)
C30 0.061(4) 0.047(4) 0.070(4) -0.019(3) 0.028(4) -0.002(3)
C31 0.040(3) 0.045(3) 0.068(4) 0.003(3) 0.017(3) 0.008(3)
C32 0.043(3) 0.033(3) 0.053(4) 0.014(3) 0.010(3) -0.004(3)
C33 0.058(4) 0.052(4) 0.107(6) 0.015(4) 0.035(4) -0.013(3)
C34 0.084(6) 0.122(7) 0.130(8) 0.098(6) -0.010(5) -0.035(5)
C35 0.124(7) 0.043(4) 0.130(7) -0.008(4) 0.080(6) -0.026(4)
C36 0.047(4) 0.059(4) 0.040(3) 0.002(3) 0.017(3) 0.010(3)
C37 0.138(8) 0.064(5) 0.131(8) -0.034(5) 0.078(7) -0.004(5)
C38 0.107(7) 0.210(11) 0.040(4) 0.028(5) 0.030(4) 0.080(7)
C39 0.057(4) 0.100(6) 0.089(5) 0.024(5) 0.040(4) 0.026(4)

loop_
_atom_type_symbol
_atom_type_description
_atom_type_scat_dispersion_real
_atom_type_scat_dispersion_imag
_atom_type_scat_source
C C 0.0033 0.0016 'International Tables Vol C Tables 4.2.6.8 and 6.1.1.4'
H H 0.0000 0.0000 'International Tables Vol C Tables 4.2.6.8 and 6.1.1.4'
O O 0.0106 0.0060 'International Tables Vol C Tables 4.2.6.8 and 6.1.1.4'
Hf Hf -0.5830 6.1852 'International Tables Vol C Tables 4.2.6.8 and 6.1.1.4'

loop_
_geom_angle_atom_site_label_1
_geom_angle_atom_site_label_2
_geom_angle_atom_site_label_3
_geom_angle
O8 Hf2 O9 102.60(14)
O8 Hf2 O3 95.99(13)
O9 Hf2 O3 92.26(13)
O8 Hf2 O6 108.33(13)
O9 Hf2 O6 93.33(13)
O3 Hf2 O6 153.15(12)
O8 Hf2 O7 98.34(13)
O9 Hf2 O7 157.44(13)
O3 Hf2 O7 93.83(12)
O6 Hf2 O7 71.98(12)
O8 Hf2 O2 163.75(12)
O9 Hf2 O2 92.18(12)
O3 Hf2 O2 76.48(11)
O6 Hf2 O2 77.08(11)
O7 Hf2 O2 68.27(11)
O5 Hf1 O4 101.65(14)
O5 Hf1 O1 98.24(13)
O4 Hf1 O1 93.87(14)
O5 Hf1 O6 107.79(13)
O4 Hf1 O6 93.86(13)
O1 Hf1 O6 150.68(12)
O5 Hf1 O7 99.27(13)
O4 Hf1 O7 157.46(13)
O1 Hf1 O7 91.34(12)
O6 Hf1 O7 71.68(11)
O5 Hf1 O2 164.76(12)
O4 Hf1 O2 93.08(12)
O1 Hf1 O2 76.68(11)
O6 Hf1 O2 74.69(11)
O7 Hf1 O2 66.84(11)
C1 O1 Hf1 126.1(3)
C8 O2 Hf2 133.6(3)
C8 O2 Hf1 124.0(3)
Hf2 O2 Hf1 87.89(10)
C14 O3 Hf2 141.1(3)
C16 O4 Hf1 171.2(3)
C20 O5 Hf1 150.6(3)
C25 O6 Hf2 128.9(3)
C25 O6 Hf1 131.6(3)
Hf2 O6 Hf1 99.50(12)
C28 O7 Hf1 131.4(3)
C28 O7 Hf2 131.2(3)
Hf1 O7 Hf2 95.88(11)
C32 O8 Hf2 154.6(3)
C36 O9 Hf2 161.5(3)
C12 O10 C15 117.9(4)
C5 O11 C7 117.5(4)
O1 C1 C6 119.0(4)
O1 C1 C2 121.5(4)
C6 C1 C2 119.5(4)
C3 C2 C1 119.2(4)
C3 C2 C8 122.6(4)
C1 C2 C8 118.1(4)
C4 C3 C2 120.9(5)
C4 C3 H3 119.5
C2 C3 H3 119.5
C3 C4 C5 119.8(5)
C3 C4 H4 120.1
C5 C4 H4 120.1
O11 C5 C6 124.0(5)
O11 C5 C4 115.7(5)
C6 C5 C4 120.3(5)
C5 C6 C1 120.1(5)
C5 C6 H6 119.9
C1 C6 H6 119.9
O11 C7 H7A 109.5
O11 C7 H7B 109.5
H7A C7 H7B 109.5
O11 C7 H7C 109.5
H7A C7 H7C 109.5
H7B C7 H7C 109.5
O2 C8 C9 121.9(4)
O2 C8 C2 116.8(4)
C9 C8 C2 121.2(4)
C10 C9 C14 115.9(4)
C10 C9 C8 121.4(4)
C14 C9 C8 122.6(4)
C11 C10 C9 123.2(5)
C11 C10 H10 118.4
C9 C10 H10 118.4
C10 C11 C12 119.4(5)
C10 C11 H11 120.3
C12 C11 H11 120.3
O10 C12 C13 124.8(5)
O10 C12 C11 115.4(4)
C13 C12 C11 119.8(5)
C12 C13 C14 121.4(5)
C12 C13 H13 119.3
C14 C13 H13 119.3
O3 C14 C13 117.1(4)
O3 C14 C9 123.3(4)
C13 C14 C9 119.7(4)
O10 C15 H15A 109.5
O10 C15 H15B 109.5
H15A C15 H15B 109.5
O10 C15 H15C 109.5
H15A C15 H15C 109.5
H15B C15 H15C 109.5
O4 C16 C17 107.9(4)
O4 C16 C19 109.5(4)
C17 C16 C19 110.9(5)
O4 C16 C18 109.0(5)
C17 C16 C18 109.5(6)
C19 C16 C18 110.0(5)
C16 C17 H17A 109.5
C16 C17 H17B 109.5
H17A C17 H17B 109.5
C16 C17 H17C 109.5
H17A C17 H17C 109.5
H17B C17 H17C 109.5
C16 C18 H18A 109.5
C16 C18 H18B 109.5
H18A C18 H18B 109.5
C16 C18 H18C 109.5
H18A C18 H18C 109.5
H18B C18 H18C 109.5
C16 C19 H19A 109.5
C16 C19 H19B 109.5
H19A C19 H19B 109.5
C16 C19 H19C 109.5
H19A C19 H19C 109.5
H19B C19 H19C 109.5
O5 C20 C23 108.5(5)
O5 C20 C21 108.4(5)
C23 C20 C21 111.4(6)
O5 C20 C22 108.7(5)
C23 C20 C22 109.5(5)
C21 C20 C22 110.4(6)
C20 C21 H21A 109.5
C20 C21 H21B 109.5
H21A C21 H21B 109.5
C20 C21 H21C 109.5
H21A C21 H21C 109.5
H21B C21 H21C 109.5
C20 C22 H22A 109.5
C20 C22 H22B 109.5
H22A C22 H22B 109.5
C20 C22 H22C 109.5
H22A C22 H22C 109.5
H22B C22 H22C 109.5
C20 C23 H23A 109.5
C20 C23 H23B 109.5
H23A C23 H23B 109.5
C20 C23 H23C 109.5
H23A C23 H23C 109.5
H23B C23 H23C 109.5
C25 C24 H24A 109.5
C25 C24 H24B 109.5
H24A C24 H24B 109.5
C25 C24 H24C 109.5
H24A C24 H24C 109.5
H24B C24 H24C 109.5
O6 C25 C27 109.7(4)
O6 C25 C26 110.1(4)
C27 C25 C26 113.4(5)
O6 C25 C24 106.9(4)
C27 C25 C24 108.6(5)
C26 C25 C24 107.9(5)
C25 C26 H26A 109.5
C25 C26 H26B 109.5
H26A C26 H26B 109.5
C25 C26 H26C 109.5
H26A C26 H26C 109.5
H26B C26 H26C 109.5
C25 C27 H27A 109.5
C25 C27 H27B 109.5
H27A C27 H27B 109.5
C25 C27 H27C 109.5
H27A C27 H27C 109.5
H27B C27 H27C 109.5
O7 C28 C29 109.4(4)
O7 C28 C31 109.0(4)
C29 C28 C31 110.1(5)
O7 C28 C30 107.4(4)
C29 C28 C30 110.9(5)
C31 C28 C30 110.1(5)
C28 C29 H29A 109.5
C28 C29 H29B 109.5
H29A C29 H29B 109.5
C28 C29 H29C 109.5
H29A C29 H29C 109.5
H29B C29 H29C 109.5
C28 C30 H30A 109.5
C28 C30 H30B 109.5
H30A C30 H30B 109.5
C28 C30 H30C 109.5
H30A C30 H30C 109.5
H30B C30 H30C 109.5
C28 C31 H31A 109.5
C28 C31 H31B 109.5
H31A C31 H31B 109.5
C28 C31 H31C 109.5
H31A C31 H31C 109.5
H31B C31 H31C 109.5
O8 C32 C35 107.7(5)
O8 C32 C33 109.6(4)
C35 C32 C33 111.6(5)
O8 C32 C34 108.0(4)
C35 C32 C34 110.2(6)
C33 C32 C34 109.7(6)
C32 C33 H33A 109.5
C32 C33 H33B 109.5
H33A C33 H33B 109.5
C32 C33 H33C 109.5
H33A C33 H33C 109.5
H33B C33 H33C 109.5
C32 C34 H34A 109.5
C32 C34 H34B 109.5
H34A C34 H34B 109.5
C32 C34 H34C 109.5
H34A C34 H34C 109.5
H34B C34 H34C 109.5
C32 C35 H35A 109.5
C32 C35 H35B 109.5
H35A C35 H35B 109.5
C32 C35 H35C 109.5
H35A C35 H35C 109.5
H35B C35 H35C 109.5
O9 C36 C37 108.2(5)
O9 C36 C38 108.0(5)
C37 C36 C38 113.3(7)
O9 C36 C39 108.7(5)
C37 C36 C39 110.0(6)
C38 C36 C39 108.5(6)
C36 C37 H37A 109.5
C36 C37 H37B 109.5
H37A C37 H37B 109.5
C36 C37 H37C 109.5
H37A C37 H37C 109.5
H37B C37 H37C 109.5
C36 C38 H38A 109.5
C36 C38 H38B 109.5
H38A C38 H38B 109.5
C36 C38 H38C 109.5
H38A C38 H38C 109.5
H38B C38 H38C 109.5
C36 C39 H39A 109.5
C36 C39 H39B 109.5
H39A C39 H39B 109.5
C36 C39 H39C 109.5
H39A C39 H39C 109.5
H39B C39 H39C 109.5

loop_
_geom_bond_atom_site_label_1
_geom_bond_atom_site_label_2
_geom_bond_distance
Hf2 O8 1.913(3)
Hf2 O9 1.922(3)
Hf2 O3 2.039(3)
Hf2 O6 2.129(3)
Hf2 O7 2.208(3)
Hf2 O2 2.312(3)
Hf1 O5 1.916(3)
Hf1 O4 1.925(3)
Hf1 O1 2.038(3)
Hf1 O6 2.156(3)
Hf1 O7 2.198(3)
Hf1 O2 2.400(3)
O1 C1 1.332(5)
O2 C8 1.289(5)
O3 C14 1.305(5)
O4 C16 1.418(6)
O5 C20 1.432(6)
O6 C25 1.457(6)
O7 C28 1.441(6)
O8 C32 1.428(6)
O9 C36 1.413(6)
O10 C12 1.351(6)
O10 C15 1.429(7)
O11 C5 1.365(6)
O11 C7 1.413(7)
C1 C6 1.400(7)
C1 C2 1.405(6)
C2 C3 1.398(6)
C2 C8 1.479(6)
C3 C4 1.374(7)
C3 H3 0.9500
C4 C5 1.397(7)
C4 H4 0.9500
C5 C6 1.384(7)
C6 H6 0.9500
C7 H7A 0.9800
C7 H7B 0.9800
C7 H7C 0.9800
C8 C9 1.442(6)
C9 C10 1.424(7)
C9 C14 1.427(7)
C10 C11 1.355(7)
C10 H10 0.9500
C11 C12 1.402(7)
C11 H11 0.9500
C12 C13 1.371(7)
C13 C14 1.401(6)
C13 H13 0.9500
C15 H15A 0.9800
C15 H15B 0.9800
C15 H15C 0.9800
C16 C17 1.504(8)
C16 C19 1.519(8)
C16 C18 1.530(8)
C17 H17A 0.9800
C17 H17B 0.9800
C17 H17C 0.9800
C18 H18A 0.9800
C18 H18B 0.9800
C18 H18C 0.9800
C19 H19A 0.9800
C19 H19B 0.9800
C19 H19C 0.9800
C20 C23 1.492(8)
C20 C21 1.510(8)
C20 C22 1.520(8)
C21 H21A 0.9800
C21 H21B 0.9800
C21 H21C 0.9800
C22 H22A 0.9800
C22 H22B 0.9800
C22 H22C 0.9800
C23 H23A 0.9800
C23 H23B 0.9800
C23 H23C 0.9800
C24 C25 1.556(8)
C24 H24A 0.9800
C24 H24B 0.9800
C24 H24C 0.9800
C25 C27 1.482(8)
C25 C26 1.487(7)
C26 H26A 0.9800
C26 H26B 0.9800
C26 H26C 0.9800
C27 H27A 0.9800
C27 H27B 0.9800
C27 H27C 0.9800
C28 C29 1.495(8)
C28 C31 1.514(7)
C28 C30 1.537(7)
C29 H29A 0.9800
C29 H29B 0.9800
C29 H29C 0.9800
C30 H30A 0.9800
C30 H30B 0.9800
C30 H30C 0.9800
C31 H31A 0.9800
C31 H31B 0.9800
C31 H31C 0.9800
C32 C35 1.498(8)
C32 C33 1.508(8)
C32 C34 1.528(8)
C33 H33A 0.9800
C33 H33B 0.9800
C33 H33C 0.9800
C34 H34A 0.9800
C34 H34B 0.9800
C34 H34C 0.9800
C35 H35A 0.9800
C35 H35B 0.9800
C35 H35C 0.9800
C36 C37 1.499(9)
C36 C38 1.508(9)
C36 C39 1.514(8)
C37 H37A 0.9800
C37 H37B 0.9800
C37 H37C 0.9800
C38 H38A 0.9800
C38 H38B 0.9800
C38 H38C 0.9800
C39 H39A 0.9800
C39 H39B 0.9800
C39 H39C 0.9800
